data_7045191
loop_
_publ_author_name
'Perras, Justin H.'
'Mezibroski, Stefan M. J.'
'Wiebe, Matthew A.'
'Ritch, Jamie S.'

_publ_section_title
;
 Diverse silver(i) coordination chemistry with cyclic selenourea ligands.
;
_journal_issue 5
_journal_name_full 'Dalton transactions (Cambridge, England : 2003)'
_journal_page_first 1471
_journal_page_last 1478
_journal_paper_doi 10.1039/c7dt04243d
_journal_volume 47
_journal_year 2018
_chemical_formula_moiety 'C54 H72 Ag N4 Se2, C F3 O3 S'
_chemical_formula_sum 'C55 H72 Ag F3 N4 O3 S Se2'
_chemical_formula_weight 1192.01
_space_group_crystal_system monoclinic
_space_group_IT_number 15
_space_group_name_Hall '-C 2yc'
_space_group_name_H-M_alt 'C 1 2/c 1'
_symmetry_space_group_name_Hall '-C 2yc'
_symmetry_space_group_name_H-M 'C 1 2/c 1'
_atom_sites_solution_hydrogens geom
_atom_sites_solution_primary dual
_audit_creation_date 2017-10-18
_audit_creation_method
;
Olex2 1.2
(compiled 2017.08.10 svn.r3458 for OlexSys, GUI svn.r5381)
;
_audit_update_record
;
2017-11-03 deposited with the CCDC.
2017-12-29 downloaded from the CCDC.
;
_cell_angle_alpha 90
_cell_angle_beta 114.124(3)
_cell_angle_gamma 90
_cell_formula_units_Z 4
_cell_length_a 19.3769(15)
_cell_length_b 16.6884(12)
_cell_length_c 20.722(2)
_cell_measurement_reflns_used 9076
_cell_measurement_temperature 150(2)
_cell_measurement_theta_max 36.69
_cell_measurement_theta_min 3.08
_cell_volume 6115.6(9)
_computing_molecular_graphics 'Olex2 (Dolomanov et al., 2009)'
_computing_publication_material 'Olex2 (Dolomanov et al., 2009)'
_computing_structure_refinement 'ShelXL (Sheldrick, 2015)'
_computing_structure_solution 'ShelXT (Sheldrick, 2015)'
_diffrn_ambient_temperature 150.0
_diffrn_measured_fraction_theta_full 0.996
_diffrn_measured_fraction_theta_max 0.997
_diffrn_measurement_device_type 'Bruker APEX-II CCD'
_diffrn_measurement_method '\f and \w scans'
_diffrn_radiation_type MoK\a
_diffrn_radiation_wavelength 0.71073
_diffrn_reflns_av_R_equivalents 0.0282
_diffrn_reflns_av_unetI/netI 0.0087
_diffrn_reflns_Laue_measured_fraction_full 0.996
_diffrn_reflns_Laue_measured_fraction_max 0.997
_diffrn_reflns_limit_h_max 24
_diffrn_reflns_limit_h_min -24
_diffrn_reflns_limit_k_max 20
_diffrn_reflns_limit_k_min -20
_diffrn_reflns_limit_l_max 25
_diffrn_reflns_limit_l_min -25
_diffrn_reflns_number 132559
_diffrn_reflns_point_group_measured_fraction_full 0.996
_diffrn_reflns_point_group_measured_fraction_max 0.997
_diffrn_reflns_theta_full 25.242
_diffrn_reflns_theta_max 26.372
_diffrn_reflns_theta_min 2.668
_diffrn_standards_number 0
_exptl_absorpt_coefficient_mu 1.604
_exptl_absorpt_correction_T_max 0.6285
_exptl_absorpt_correction_T_min 0.5010
_exptl_absorpt_correction_type numerical
_exptl_absorpt_process_details
'SADABS-2016/2 (Bruker,2016/2) was used for absorption correction. wR2(int) was 0.0574 before and 0.0467 after correction. The Ratio of minimum to maximum transmission is 0.7971. The \l/2 correction factor is Not present.'
_exptl_crystal_colour colourless
_exptl_crystal_colour_primary colourless
_exptl_crystal_density_diffrn 1.295
_exptl_crystal_description prism
_exptl_crystal_F_000 2448
_exptl_crystal_size_max 0.469
_exptl_crystal_size_mid 0.339
_exptl_crystal_size_min 0.196
_refine_diff_density_max 0.949
_refine_diff_density_min -0.721
_refine_diff_density_rms 0.084
_refine_ls_extinction_method none
_refine_ls_goodness_of_fit_ref 1.299
_refine_ls_hydrogen_treatment constr
_refine_ls_matrix_type full
_refine_ls_number_parameters 357
_refine_ls_number_reflns 6222
_refine_ls_number_restraints 0
_refine_ls_restrained_S_all 1.299
_refine_ls_R_factor_all 0.0455
_refine_ls_R_factor_gt 0.0393
_refine_ls_shift/su_max 0.001
_refine_ls_shift/su_mean 0.000
_refine_ls_structure_factor_coef Fsqd
_refine_ls_weighting_details 'w=1/[\s^2^(Fo^2^)+39.1111P] where P=(Fo^2^+2Fc^2^)/3'
_refine_ls_weighting_scheme calc
_refine_ls_wR_factor_gt 0.0937
_refine_ls_wR_factor_ref 0.0981
_reflns_Friedel_coverage 0.000
_reflns_number_gt 5719
_reflns_number_total 6222
_reflns_threshold_expression 'I > 2\s(I)'
_cod_data_source_file c7dt04243d2.cif
_cod_data_source_block jsr010_0ma_sq
_cod_depositor_comments 'Adding full bibliography for 7045187--7045191.cif.'
_cod_original_cell_volume 6115.7(9)
_cod_database_code 7045191
_shelx_shelxl_version_number 2016/6
_shelx_space_group_comment
;
The symmetry employed for this shelxl refinement is uniquely defined
by the following loop, which should always be used as a source of
symmetry information in preference to the above space-group names.
They are only intended as comments.
;
_olex2_refinement_description
;
1. Fixed Uiso
 At 1.2 times of:
  All C(H) groups
 At 1.5 times of:
  All C(H,H,H) groups
2. Others
 Fixed Sof: S1(0.5) O3(0.5) O1(0.5) F2(0.5) O2(0.5) F3(0.5) F1(0.5) C28(0.5)
3.a Ternary CH refined with riding coordinates:
 C26(H26), C23(H23), C14(H14), C11(H11)
3.b Aromatic/amide H refined with riding coordinates:
 C2(H2), C18(H18), C6(H6), C20(H20), C3(H3), C19(H19), C8(H8), C7(H7)
3.c Idealised Me refined as rotating group:
 C15(H15A,H15B,H15C), C27(H27A,H27B,H27C), C25(H25A,H25B,H25C), C10(H10A,H10B,
 H10C), C13(H13A,H13B,H13C), C22(H22A,H22B,H22C), C24(H24A,H24B,H24C), C12(H12A,
 H12B,H12C)
;
_olex2_submission_special_instructions 'No special instructions were received'

loop_
_space_group_symop_operation_xyz
'x, y, z'
'-x, y, -z+1/2'
'x+1/2, y+1/2, z'
'-x+1/2, y+1/2, -z+1/2'
'-x, -y, -z'
'x, -y, z-1/2'
'-x+1/2, -y+1/2, -z'
'x+1/2, -y+1/2, z-1/2'

loop_
_atom_site_label
_atom_site_type_symbol
_atom_site_fract_x
_atom_site_fract_y
_atom_site_fract_z
_atom_site_U_iso_or_equiv
_atom_site_adp_type
_atom_site_occupancy
_atom_site_site_symmetry_order
_atom_site_calc_flag
_atom_site_refinement_flags_posn
_atom_site_refinement_flags_adp
_atom_site_refinement_flags_occupancy
_atom_site_disorder_assembly
_atom_site_disorder_group
Ag1 Ag 0.750000 0.750000 0.500000 0.02413(10) Uani 1 2 d S T P . .
Se1 Se 0.79430(2) 0.61014(2) 0.52348(2) 0.02798(10) Uani 1 1 d . . . . .
N1 N 0.64266(15) 0.56950(16) 0.41863(15) 0.0196(6) Uani 1 1 d . . . . .
N2 N 0.71895(15) 0.46908(16) 0.45401(15) 0.0212(6) Uani 1 1 d . . . . .
C4 C 0.60995(17) 0.64872(19) 0.40644(18) 0.0215(7) Uani 1 1 d . . . . .
C1 C 0.71391(17) 0.54864(18) 0.46254(17) 0.0181(6) Uani 1 1 d . . . . .
C17 C 0.8415(2) 0.4278(2) 0.4605(2) 0.0289(8) Uani 1 1 d . . . . .
C16 C 0.78689(19) 0.42193(19) 0.48798(18) 0.0229(7) Uani 1 1 d . . . . .
C21 C 0.7940(2) 0.3734(2) 0.5454(2) 0.0279(8) Uani 1 1 d . . . . .
C5 C 0.61411(19) 0.6942(2) 0.35159(19) 0.0285(8) Uani 1 1 d . . . . .
C9 C 0.5715(2) 0.6735(2) 0.4472(2) 0.0314(8) Uani 1 1 d . . . . .
C2 C 0.6035(2) 0.5021(2) 0.38265(19) 0.0275(8) Uani 1 1 d . . . . .
H2 H 0.552538 0.500410 0.348705 0.033 Uiso 1 1 calc R . . . .
C18 C 0.9074(2) 0.3831(2) 0.4945(2) 0.0389(9) Uani 1 1 d . . . . .
H18 H 0.946622 0.385878 0.478264 0.047 Uiso 1 1 calc R . . . .
C26 C 0.7322(2) 0.3696(2) 0.5727(2) 0.0310(8) Uani 1 1 d . . . . .
H26 H 0.682931 0.380038 0.531700 0.037 Uiso 1 1 calc R . . . .
C6 C 0.5774(2) 0.7681(2) 0.3380(2) 0.0403(10) Uani 1 1 d . . . . .
H6 H 0.578538 0.800706 0.300917 0.048 Uiso 1 1 calc R . . . .
C20 C 0.8604(2) 0.3294(2) 0.5764(2) 0.0354(9) Uani 1 1 d . . . . .
H20 H 0.867431 0.295289 0.615316 0.042 Uiso 1 1 calc R . . . .
C3 C 0.6509(2) 0.4405(2) 0.4048(2) 0.0284(8) Uani 1 1 d . . . . .
H3 H 0.639995 0.386512 0.389542 0.034 Uiso 1 1 calc R . . . .
C23 C 0.8299(2) 0.4760(2) 0.3949(2) 0.0385(9) Uani 1 1 d . . . . .
H23 H 0.785096 0.511601 0.384811 0.046 Uiso 1 1 calc R . . . .
C14 C 0.5674(2) 0.6228(3) 0.5062(2) 0.0408(10) Uani 1 1 d . . . . .
H14 H 0.589625 0.569238 0.504342 0.049 Uiso 1 1 calc R . . . .
C19 C 0.9163(2) 0.3347(3) 0.5515(2) 0.0418(10) Uani 1 1 d . . . . .
H19 H 0.961533 0.304644 0.573893 0.050 Uiso 1 1 calc R . . . .
C11 C 0.6553(2) 0.6638(3) 0.3074(2) 0.0367(9) Uani 1 1 d . . . . .
H11 H 0.692933 0.622641 0.335865 0.044 Uiso 1 1 calc R . . . .
C8 C 0.5367(2) 0.7486(3) 0.4311(3) 0.0434(11) Uani 1 1 d . . . . .
H8 H 0.510554 0.768285 0.457919 0.052 Uiso 1 1 calc R . . . .
C7 C 0.5396(2) 0.7944(2) 0.3774(3) 0.0466(12) Uani 1 1 d . . . . .
H7 H 0.515194 0.845064 0.367245 0.056 Uiso 1 1 calc R . . . .
C15 C 0.4854(3) 0.6095(3) 0.4961(3) 0.0549(13) Uani 1 1 d . . . . .
H15A H 0.461940 0.661211 0.497191 0.082 Uiso 1 1 calc GR . . . .
H15B H 0.484518 0.575320 0.534249 0.082 Uiso 1 1 calc GR . . . .
H15C H 0.457221 0.583363 0.450472 0.082 Uiso 1 1 calc GR . . . .
C27 C 0.7262(3) 0.2880(3) 0.6030(3) 0.0453(11) Uani 1 1 d . . . . .
H27A H 0.721970 0.246195 0.568320 0.068 Uiso 1 1 calc GR . . . .
H27B H 0.681400 0.286845 0.613591 0.068 Uiso 1 1 calc GR . . . .
H27C H 0.771529 0.278494 0.646410 0.068 Uiso 1 1 calc GR . . . .
C25 C 0.7429(3) 0.4350(3) 0.6272(3) 0.0581(14) Uani 1 1 d . . . . .
H25A H 0.789453 0.424743 0.669340 0.087 Uiso 1 1 calc GR . . . .
H25B H 0.699698 0.435073 0.640301 0.087 Uiso 1 1 calc GR . . . .
H25C H 0.746540 0.487135 0.607133 0.087 Uiso 1 1 calc GR . . . .
C10 C 0.6008(3) 0.6242(3) 0.2400(3) 0.0543(13) Uani 1 1 d . . . . .
H10A H 0.579514 0.575920 0.251770 0.081 Uiso 1 1 calc GR . . . .
H10B H 0.627735 0.609457 0.210691 0.081 Uiso 1 1 calc GR . . . .
H10C H 0.559836 0.661558 0.213827 0.081 Uiso 1 1 calc GR . . . .
C13 C 0.6138(3) 0.6592(4) 0.5784(3) 0.0698(17) Uani 1 1 d . . . . .
H13A H 0.666738 0.663632 0.585072 0.105 Uiso 1 1 calc GR . . . .
H13B H 0.610456 0.624768 0.615306 0.105 Uiso 1 1 calc GR . . . .
H13C H 0.594104 0.712522 0.581220 0.105 Uiso 1 1 calc GR . . . .
C22 C 0.8110(4) 0.4200(3) 0.3313(3) 0.0627(15) Uani 1 1 d . . . . .
H22A H 0.854555 0.385412 0.339016 0.094 Uiso 1 1 calc GR . . . .
H22B H 0.799241 0.451926 0.288441 0.094 Uiso 1 1 calc GR . . . .
H22C H 0.767255 0.386867 0.325953 0.094 Uiso 1 1 calc GR . . . .
C24 C 0.8973(3) 0.5296(3) 0.4056(3) 0.0635(15) Uani 1 1 d . . . . .
H24A H 0.909129 0.562642 0.447902 0.095 Uiso 1 1 calc GR . . . .
H24B H 0.885068 0.564393 0.364272 0.095 Uiso 1 1 calc GR . . . .
H24C H 0.941148 0.496304 0.411525 0.095 Uiso 1 1 calc GR . . . .
C12 C 0.6981(4) 0.7314(4) 0.2902(3) 0.085(2) Uani 1 1 d . . . . .
H12A H 0.661909 0.768685 0.256776 0.128 Uiso 1 1 calc GR . . . .
H12B H 0.730719 0.708921 0.268959 0.128 Uiso 1 1 calc GR . . . .
H12C H 0.729178 0.760082 0.333675 0.128 Uiso 1 1 calc GR . . . .
S1 S 0.4761(3) 0.3336(3) 0.2683(2) 0.0263(6) Uani 0.5 1 d . . . A -1
O3 O 0.5201(4) 0.3012(4) 0.3369(3) 0.0430(16) Uani 0.5 1 d . . . A -1
O1 O 0.4671(3) 0.4193(3) 0.2655(3) 0.0382(13) Uani 0.5 1 d . . . A -1
F2 F 0.5022(4) 0.3424(5) 0.1551(3) 0.0618(18) Uani 0.5 1 d . . . A -1
O2 O 0.4090(3) 0.2897(4) 0.2251(3) 0.0415(14) Uani 0.5 1 d . . . A -1
F3 F 0.5538(4) 0.2426(4) 0.2194(4) 0.0738(19) Uani 0.5 1 d . . . A -1
F1 F 0.6019(3) 0.3568(5) 0.2525(3) 0.076(2) Uani 0.5 1 d . . . A -1
C28 C 0.5367(13) 0.3168(13) 0.2227(13) 0.046(5) Uani 0.5 1 d . . . A -1

loop_
_atom_site_aniso_label
_atom_site_aniso_U_11
_atom_site_aniso_U_22
_atom_site_aniso_U_33
_atom_site_aniso_U_23
_atom_site_aniso_U_13
_atom_site_aniso_U_12
Ag1 0.02171(18) 0.01422(17) 0.0336(2) -0.00550(14) 0.00836(15) -0.00021(14)
Se1 0.01721(16) 0.01511(17) 0.0395(2) -0.00477(14) -0.00073(14) 0.00024(13)
N1 0.0157(13) 0.0118(13) 0.0274(14) -0.0038(11) 0.0049(11) 0.0004(10)
N2 0.0185(13) 0.0144(13) 0.0260(14) -0.0011(11) 0.0044(11) 0.0017(11)
C4 0.0156(15) 0.0110(15) 0.0292(17) -0.0037(13) 0.0002(13) 0.0020(12)
C1 0.0165(14) 0.0129(14) 0.0231(16) -0.0021(12) 0.0063(13) 0.0018(12)
C17 0.0316(19) 0.0187(17) 0.040(2) 0.0021(15) 0.0177(16) 0.0041(14)
C16 0.0234(16) 0.0129(15) 0.0307(18) -0.0014(13) 0.0093(14) 0.0067(13)
C21 0.0298(18) 0.0199(17) 0.035(2) -0.0008(15) 0.0142(16) 0.0016(14)
C5 0.0196(16) 0.0235(18) 0.0309(19) -0.0007(15) -0.0013(14) -0.0015(14)
C9 0.0182(16) 0.030(2) 0.041(2) -0.0110(16) 0.0070(15) 0.0017(14)
C2 0.0216(16) 0.0203(17) 0.0301(18) -0.0056(14) -0.0001(14) -0.0031(14)
C18 0.034(2) 0.033(2) 0.058(3) 0.0046(19) 0.026(2) 0.0097(17)
C26 0.0301(19) 0.0254(19) 0.040(2) 0.0053(16) 0.0173(17) 0.0023(15)
C6 0.029(2) 0.0201(19) 0.051(2) 0.0048(17) -0.0057(18) -0.0008(15)
C20 0.034(2) 0.029(2) 0.042(2) 0.0096(17) 0.0148(18) 0.0135(17)
C3 0.0282(18) 0.0145(16) 0.0342(19) -0.0088(14) 0.0041(15) -0.0054(14)
C23 0.045(2) 0.031(2) 0.051(3) 0.0090(19) 0.032(2) 0.0094(18)
C14 0.033(2) 0.048(3) 0.049(2) -0.007(2) 0.0238(19) 0.0027(19)
C19 0.034(2) 0.034(2) 0.057(3) 0.011(2) 0.018(2) 0.0221(18)
C11 0.0293(19) 0.045(2) 0.030(2) 0.0098(18) 0.0064(16) 0.0043(18)
C8 0.0260(19) 0.033(2) 0.063(3) -0.016(2) 0.0097(19) 0.0102(17)
C7 0.031(2) 0.0174(19) 0.070(3) -0.011(2) -0.002(2) 0.0075(16)
C15 0.039(3) 0.065(3) 0.070(3) -0.020(3) 0.031(2) -0.009(2)
C27 0.056(3) 0.034(2) 0.053(3) 0.005(2) 0.029(2) -0.005(2)
C25 0.075(4) 0.038(3) 0.092(4) -0.017(3) 0.064(3) -0.011(2)
C10 0.056(3) 0.049(3) 0.051(3) -0.014(2) 0.015(2) 0.006(2)
C13 0.045(3) 0.117(5) 0.047(3) -0.009(3) 0.018(2) -0.015(3)
C22 0.092(4) 0.056(3) 0.049(3) 0.005(2) 0.038(3) 0.007(3)
C24 0.067(3) 0.059(3) 0.083(4) 0.017(3) 0.049(3) -0.004(3)
C12 0.101(5) 0.108(6) 0.065(4) -0.019(4) 0.052(4) -0.052(4)
S1 0.0275(17) 0.0217(14) 0.0211(13) 0.0017(10) 0.0013(10) -0.0007(12)
O3 0.056(4) 0.041(4) 0.024(3) 0.012(3) 0.009(3) 0.009(3)
O1 0.046(3) 0.022(3) 0.033(3) 0.003(2) 0.002(2) 0.004(2)
F2 0.066(4) 0.094(6) 0.027(3) 0.012(3) 0.020(3) 0.018(4)
O2 0.031(3) 0.041(3) 0.044(3) -0.015(3) 0.007(3) -0.017(3)
F3 0.076(4) 0.074(5) 0.074(4) -0.006(4) 0.033(4) 0.031(4)
F1 0.044(3) 0.124(7) 0.064(4) -0.033(4) 0.026(3) -0.032(4)
C28 0.040(8) 0.051(12) 0.051(9) -0.003(7) 0.023(6) 0.003(7)

loop_
_atom_type_symbol
_atom_type_description
_atom_type_scat_dispersion_real
_atom_type_scat_dispersion_imag
_atom_type_scat_source
C C 0.0033 0.0016 'International Tables Vol C Tables 4.2.6.8 and 6.1.1.4'
H H 0.0000 0.0000 'International Tables Vol C Tables 4.2.6.8 and 6.1.1.4'
Ag Ag -0.8971 1.1015 'International Tables Vol C Tables 4.2.6.8 and 6.1.1.4'
F F 0.0171 0.0103 'International Tables Vol C Tables 4.2.6.8 and 6.1.1.4'
N N 0.0061 0.0033 'International Tables Vol C Tables 4.2.6.8 and 6.1.1.4'
O O 0.0106 0.0060 'International Tables Vol C Tables 4.2.6.8 and 6.1.1.4'
S S 0.1246 0.1234 'International Tables Vol C Tables 4.2.6.8 and 6.1.1.4'
Se Se -0.0929 2.2259 'International Tables Vol C Tables 4.2.6.8 and 6.1.1.4'

loop_
_geom_angle_atom_site_label_1
_geom_angle_atom_site_label_2
_geom_angle_atom_site_label_3
_geom_angle
_geom_angle_site_symmetry_1
Se1 Ag1 Se1 180.0 7_666
C1 Se1 Ag1 105.11(10) .
C1 N1 C4 127.5(3) .
C1 N1 C2 109.6(3) .
C2 N1 C4 122.9(3) .
C1 N2 C16 124.9(3) .
C1 N2 C3 109.8(3) .
C3 N2 C16 125.2(3) .
C5 C4 N1 118.3(3) .
C5 C4 C9 123.6(3) .
C9 C4 N1 118.0(3) .
N1 C1 Se1 131.0(2) .
N2 C1 Se1 123.1(2) .
N2 C1 N1 105.9(3) .
C16 C17 C18 116.5(3) .
C16 C17 C23 122.9(3) .
C18 C17 C23 120.5(4) .
C17 C16 N2 117.0(3) .
C17 C16 C21 124.0(3) .
C21 C16 N2 118.9(3) .
C16 C21 C26 121.4(3) .
C20 C21 C16 116.8(3) .
C20 C21 C26 121.8(3) .
C4 C5 C11 121.7(3) .
C6 C5 C4 116.8(4) .
C6 C5 C11 121.5(4) .
C4 C9 C14 122.6(3) .
C8 C9 C4 116.5(4) .
C8 C9 C14 120.9(4) .
N1 C2 H2 126.5 .
C3 C2 N1 106.9(3) .
C3 C2 H2 126.5 .
C17 C18 H18 119.6 .
C19 C18 C17 120.9(4) .
C19 C18 H18 119.6 .
C21 C26 H26 107.4 .
C21 C26 C27 113.2(3) .
C21 C26 C25 110.9(3) .
C27 C26 H26 107.4 .
C25 C26 H26 107.4 .
C25 C26 C27 110.2(4) .
C5 C6 H6 119.5 .
C7 C6 C5 121.1(4) .
C7 C6 H6 119.5 .
C21 C20 H20 119.6 .
C19 C20 C21 120.9(4) .
C19 C20 H20 119.6 .
N2 C3 H3 126.1 .
C2 C3 N2 107.8(3) .
C2 C3 H3 126.1 .
C17 C23 H23 107.5 .
C17 C23 C22 110.0(4) .
C17 C23 C24 112.1(4) .
C22 C23 H23 107.5 .
C24 C23 H23 107.5 .
C24 C23 C22 111.8(4) .
C9 C14 H14 107.7 .
C9 C14 C15 111.4(4) .
C9 C14 C13 111.5(4) .
C15 C14 H14 107.7 .
C13 C14 H14 107.7 .
C13 C14 C15 110.8(4) .
C18 C19 H19 119.5 .
C20 C19 C18 120.9(4) .
C20 C19 H19 119.5 .
C5 C11 H11 108.0 .
C5 C11 C12 111.2(4) .
C10 C11 C5 111.1(3) .
C10 C11 H11 108.0 .
C10 C11 C12 110.3(4) .
C12 C11 H11 108.0 .
C9 C8 H8 119.4 .
C7 C8 C9 121.1(4) .
C7 C8 H8 119.4 .
C6 C7 H7 119.5 .
C8 C7 C6 120.9(4) .
C8 C7 H7 119.5 .
C14 C15 H15A 109.5 .
C14 C15 H15B 109.5 .
C14 C15 H15C 109.5 .
H15A C15 H15B 109.5 .
H15A C15 H15C 109.5 .
H15B C15 H15C 109.5 .
C26 C27 H27A 109.5 .
C26 C27 H27B 109.5 .
C26 C27 H27C 109.5 .
H27A C27 H27B 109.5 .
H27A C27 H27C 109.5 .
H27B C27 H27C 109.5 .
C26 C25 H25A 109.5 .
C26 C25 H25B 109.5 .
C26 C25 H25C 109.5 .
H25A C25 H25B 109.5 .
H25A C25 H25C 109.5 .
H25B C25 H25C 109.5 .
C11 C10 H10A 109.5 .
C11 C10 H10B 109.5 .
C11 C10 H10C 109.5 .
H10A C10 H10B 109.5 .
H10A C10 H10C 109.5 .
H10B C10 H10C 109.5 .
C14 C13 H13A 109.5 .
C14 C13 H13B 109.5 .
C14 C13 H13C 109.5 .
H13A C13 H13B 109.5 .
H13A C13 H13C 109.5 .
H13B C13 H13C 109.5 .
C23 C22 H22A 109.5 .
C23 C22 H22B 109.5 .
C23 C22 H22C 109.5 .
H22A C22 H22B 109.5 .
H22A C22 H22C 109.5 .
H22B C22 H22C 109.5 .
C23 C24 H24A 109.5 .
C23 C24 H24B 109.5 .
C23 C24 H24C 109.5 .
H24A C24 H24B 109.5 .
H24A C24 H24C 109.5 .
H24B C24 H24C 109.5 .
C11 C12 H12A 109.5 .
C11 C12 H12B 109.5 .
C11 C12 H12C 109.5 .
H12A C12 H12B 109.5 .
H12A C12 H12C 109.5 .
H12B C12 H12C 109.5 .
O3 S1 O1 115.4(5) .
O3 S1 O2 116.4(5) .
O3 S1 C28 102.2(8) .
O1 S1 O2 114.6(5) .
O1 S1 C28 103.1(8) .
O2 S1 C28 102.2(8) .
F2 C28 S1 110.0(12) .
F3 C28 S1 114.3(16) .
F3 C28 F2 106.2(15) .
F3 C28 F1 106.8(15) .
F1 C28 S1 112.0(12) .
F1 C28 F2 107.2(17) .

loop_
_geom_bond_atom_site_label_1
_geom_bond_atom_site_label_2
_geom_bond_distance
_geom_bond_site_symmetry_2
Ag1 Se1 2.4658(4) 7_666
Ag1 Se1 2.4658(4) .
Se1 C1 1.862(3) .
N1 C4 1.443(4) .
N1 C1 1.352(4) .
N1 C2 1.391(4) .
N2 C1 1.348(4) .
N2 C16 1.446(4) .
N2 C3 1.380(4) .
C4 C5 1.397(5) .
C4 C9 1.398(5) .
C17 C16 1.396(5) .
C17 C18 1.396(5) .
C17 C23 1.515(5) .
C16 C21 1.399(5) .
C21 C26 1.522(5) .
C21 C20 1.389(5) .
C5 C6 1.392(5) .
C5 C11 1.526(6) .
C9 C14 1.515(6) .
C9 C8 1.397(5) .
C2 H2 0.9500 .
C2 C3 1.330(5) .
C18 H18 0.9500 .
C18 C19 1.383(6) .
C26 H26 1.0000 .
C26 C27 1.523(5) .
C26 C25 1.522(6) .
C6 H6 0.9500 .
C6 C7 1.371(7) .
C20 H20 0.9500 .
C20 C19 1.379(6) .
C3 H3 0.9500 .
C23 H23 1.0000 .
C23 C22 1.532(7) .
C23 C24 1.523(6) .
C14 H14 1.0000 .
C14 C15 1.533(6) .
C14 C13 1.521(7) .
C19 H19 0.9500 .
C11 H11 1.0000 .
C11 C10 1.516(6) .
C11 C12 1.528(7) .
C8 H8 0.9500 .
C8 C7 1.371(7) .
C7 H7 0.9500 .
C15 H15A 0.9800 .
C15 H15B 0.9800 .
C15 H15C 0.9800 .
C27 H27A 0.9800 .
C27 H27B 0.9800 .
C27 H27C 0.9800 .
C25 H25A 0.9800 .
C25 H25B 0.9800 .
C25 H25C 0.9800 .
C10 H10A 0.9800 .
C10 H10B 0.9800 .
C10 H10C 0.9800 .
C13 H13A 0.9800 .
C13 H13B 0.9800 .
C13 H13C 0.9800 .
C22 H22A 0.9800 .
C22 H22B 0.9800 .
C22 H22C 0.9800 .
C24 H24A 0.9800 .
C24 H24B 0.9800 .
C24 H24C 0.9800 .
C12 H12A 0.9800 .
C12 H12B 0.9800 .
C12 H12C 0.9800 .
S1 O3 1.431(8) .
S1 O1 1.439(7) .
S1 O2 1.442(7) .
S1 C28 1.806(14) .
F2 C28 1.35(3) .
F3 C28 1.29(2) .
F1 C28 1.33(2) .

loop_
_smtbx_masks_void_nr
_smtbx_masks_void_average_x
_smtbx_masks_void_average_y
_smtbx_masks_void_average_z
_smtbx_masks_void_volume
_smtbx_masks_void_count_electrons
1 0.000 0.506 0.750 144.0 39.7
2 0.000 0.494 0.250 144.0 39.9
3 0.171 0.030 0.707 8.1 0.0
4 0.171 0.970 0.207 8.1 0.0
5 0.500 0.006 0.750 144.0 39.7
6 0.500 0.994 0.250 144.0 39.9
7 0.329 0.470 0.293 8.1 0.0
8 0.329 0.530 0.793 8.1 0.0
9 0.671 0.470 0.207 8.1 0.0
10 0.671 0.530 0.707 8.1 0.0
11 0.829 0.030 0.793 8.1 0.0
12 0.829 0.970 0.293 8.1 0.0
